data_4313606
loop_
_publ_author_name
'Jian Fan'
'Wei-Yin Sun'
'Taka-aki Okamura'
'Wen-Xia Tang'
'Norikazu Ueyama'

_publ_section_title
;
 Novel Metal-Organic Frameworks with Specific Topology from New Tripodal
 Ligands: 1,3,5-Tris(1-imidazolyl)benzene and
 1,3-Bis(1-imidazolyl)-5-(imidazol-1-ylmethyl)benzene
;
_journal_name_full 'Inorganic Chemistry'
_journal_page_first 3168
_journal_page_last 3175
_journal_paper_doi 10.1021/ic0206847
_journal_volume 42
_journal_year 2003
_chemical_formula_moiety 'C15 H12 Ag Cl N6 O4 '
_chemical_formula_sum 'C15 H12 Ag Cl N6 O4'
_chemical_formula_weight 483.63
_chemical_name_systematic
;
[Ag(4)]ClO4
;
_space_group_IT_number 19
_symmetry_cell_setting orthorhombic
_symmetry_Int_Tables_number 19
_symmetry_space_group_name_Hall 'P 2ac 2ab'
_symmetry_space_group_name_H-M 'P 21 21 21'
_atom_sites_solution_hydrogens geom
_atom_sites_solution_primary direct
_atom_sites_solution_secondary difmap
_audit_creation_date 'Wed Aug 14 14:55:46 2002'
_audit_creation_method SHELXL-97
_cell_angle_alpha 90.00
_cell_angle_beta 90.00
_cell_angle_gamma 90.00
_cell_formula_units_Z 4
_cell_length_a 7.2495(4)
_cell_length_b 12.0763(7)
_cell_length_c 19.2196(13)
_cell_measurement_reflns_used 24455?
_cell_measurement_temperature 200
_cell_measurement_theta_max 27.5
_cell_measurement_theta_min 2.7
_cell_volume 1682.62(18)
_computing_structure_refinement 'SHELXL-97 (Sheldrick, 1997)'
_computing_structure_solution 'SIR92 (Altomare, 1994)'
_diffrn_ambient_temperature 200
_diffrn_detector_area_resol_mean 10.00
_diffrn_measured_fraction_theta_full 0.991
_diffrn_measured_fraction_theta_max 0.991
_diffrn_measurement_device_type 'Rigaku RAXIS-RAPID Imaging Plate'
_diffrn_measurement_method \w
_diffrn_radiation_monochromator graphite
_diffrn_radiation_source 'fine-focus sealed tube'
_diffrn_radiation_type MoK\a
_diffrn_radiation_wavelength 0.71069
_diffrn_reflns_av_R_equivalents 0.0670
_diffrn_reflns_av_sigmaI/netI 0.0491
_diffrn_reflns_limit_h_max 9
_diffrn_reflns_limit_h_min -9
_diffrn_reflns_limit_k_max 15
_diffrn_reflns_limit_k_min -15
_diffrn_reflns_limit_l_max 24
_diffrn_reflns_limit_l_min -24
_diffrn_reflns_number 13523
_diffrn_reflns_theta_full 27.48
_diffrn_reflns_theta_max 27.48
_diffrn_reflns_theta_min 2.12
_exptl_absorpt_coefficient_mu 1.394
_exptl_absorpt_correction_T_max 0.870
_exptl_absorpt_correction_T_min 0.417
_exptl_absorpt_correction_type multi-scan
_exptl_absorpt_process_details '(Higashi, 1995)'
_exptl_crystal_colour colorless
_exptl_crystal_density_diffrn 1.909
_exptl_crystal_density_method 'not measured'
_exptl_crystal_description needle
_exptl_crystal_F_000 960
_exptl_crystal_size_max 0.300
_exptl_crystal_size_mid 0.100
_exptl_crystal_size_min 0.100
_refine_diff_density_max 0.600
_refine_diff_density_min -0.607
_refine_diff_density_rms 0.082
_refine_ls_abs_structure_details 'Flack H D (1983), Acta Cryst. A39, 876-881'
_refine_ls_abs_structure_Flack 0.29(3)
_refine_ls_extinction_method none
_refine_ls_goodness_of_fit_ref 1.080
_refine_ls_hydrogen_treatment mixed
_refine_ls_matrix_type full
_refine_ls_number_parameters 245
_refine_ls_number_reflns 3767
_refine_ls_number_restraints 0
_refine_ls_restrained_S_all 1.080
_refine_ls_R_factor_all 0.0434
_refine_ls_R_factor_gt 0.0394
_refine_ls_shift/su_max 0.000
_refine_ls_shift/su_mean 0.000
_refine_ls_structure_factor_coef Fsqd
_refine_ls_weighting_details 'calc w=1/[\s^2^(Fo^2^)+(0.0555P)^2^+0.0000P] where P=(Fo^2^+2Fc^2^)/3'
_refine_ls_weighting_scheme calc
_refine_ls_wR_factor_gt 0.0999
_refine_ls_wR_factor_ref 0.1007
_reflns_number_gt 3291
_reflns_number_total 3767
_reflns_threshold_expression >2sigma(I)
_cod_data_source_file ic0206847_2.cif
_cod_data_source_block 7
_cod_original_sg_symbol_H-M 'P 21 21 21 '
_cod_database_code 4313606

loop_
_symmetry_equiv_pos_as_xyz
'x, y, z'
'-x+1/2, -y, z+1/2'
'x+1/2, -y+1/2, -z'
'-x, y+1/2, -z+1/2'

loop_
_atom_site_label
_atom_site_type_symbol
_atom_site_fract_x
_atom_site_fract_y
_atom_site_fract_z
_atom_site_U_iso_or_equiv
_atom_site_adp_type
_atom_site_occupancy
_atom_site_symmetry_multiplicity
_atom_site_calc_flag
_atom_site_refinement_flags
_atom_site_disorder_assembly
_atom_site_disorder_group
Ag1 Ag 0.15795(5) 0.37381(3) 0.088019(17) 0.04642(12) Uani 1 1 d . . .
Cl1 Cl -0.48926(17) 0.49317(9) 0.31554(5) 0.0443(3) Uani 1 1 d . . .
O1 O -0.4360(7) 0.4059(3) 0.2707(2) 0.0779(13) Uani 1 1 d . . .
O2 O -0.3759(7) 0.4922(3) 0.3759(2) 0.0781(13) Uani 1 1 d . . .
O3 O -0.6778(6) 0.4751(3) 0.3393(2) 0.0686(11) Uani 1 1 d . . .
O4 O -0.4773(6) 0.5974(3) 0.2816(2) 0.0715(11) Uani 1 1 d . . .
N11 N 0.1070(5) 0.1808(3) 0.27881(18) 0.0416(9) Uani 1 1 d . . .
N12 N 0.0810(6) 0.2703(3) 0.17928(19) 0.0454(9) Uani 1 1 d . . .
N31 N 0.1657(5) 0.0880(3) -0.05589(18) 0.0388(7) Uani 1 1 d . . .
N32 N 0.1127(6) 0.2425(4) 0.0022(2) 0.0447(9) Uani 1 1 d . . .
N51 N 0.2707(5) 0.7081(3) 0.01676(18) 0.0379(8) Uani 1 1 d . . .
N52 N 0.2401(5) 0.5462(3) 0.06825(19) 0.0393(8) Uani 1 1 d . . .
C1 C 0.1671(7) 0.1543(3) 0.3477(2) 0.0393(9) Uani 1 1 d . . .
C2 C 0.2193(6) 0.0465(4) 0.3619(2) 0.0392(9) Uani 1 1 d . . .
H1 H 0.2159 -0.0087 0.3268 0.047 Uiso 1 1 calc R . .
C3 C 0.2769(6) 0.0211(4) 0.4291(2) 0.0362(9) Uani 1 1 d . . .
C4 C 0.2841(6) 0.1022(4) 0.4810(2) 0.0375(9) Uani 1 1 d . . .
H2 H 0.3270 0.0848 0.5264 0.045 Uiso 1 1 calc R . .
C5 C 0.2273(6) 0.2080(4) 0.4644(2) 0.0380(9) Uani 1 1 d . . .
C6 C 0.1691(6) 0.2370(3) 0.39786(19) 0.0382(9) Uani 1 1 d . . .
H3 H 0.1322 0.3105 0.3872 0.046 Uiso 1 1 calc R . .
C11 C 0.1540(8) 0.2724(4) 0.2420(2) 0.0465(10) Uani 1 1 d . . .
H4 H 0.2297 0.3304 0.2591 0.056 Uiso 1 1 calc R . .
C12 C -0.0165(7) 0.1730(4) 0.1761(2) 0.0472(11) Uani 1 1 d . . .
H5 H -0.0845 0.1486 0.1367 0.057 Uiso 1 1 calc R . .
C13 C -0.0028(7) 0.1171(4) 0.2362(2) 0.0459(10) Uani 1 1 d . . .
H6 H -0.0575 0.0477 0.2471 0.055 Uiso 1 1 calc R . .
C31 C 0.1679(7) 0.1389(4) 0.0070(2) 0.0403(9) Uani 1 1 d . . .
H7 H 0.2046 0.1042 0.0492 0.048 Uiso 1 1 calc R . .
C32 C 0.0703(7) 0.2596(4) -0.0670(2) 0.0447(11) Uani 1 1 d . . .
H8 H 0.0261 0.3272 -0.0859 0.054 Uiso 1 1 calc R . .
C33 C 0.1005(7) 0.1671(4) -0.1036(2) 0.0434(10) Uani 1 1 d . . .
H9 H 0.0818 0.1570 -0.1521 0.052 Uiso 1 1 calc R . .
C51 C 0.2233(6) 0.6002(4) 0.0088(2) 0.0383(10) Uani 1 1 d . . .
H10 H 0.1834 0.5679 -0.0337 0.046 Uiso 1 1 calc R . .
C52 C 0.3003(6) 0.6219(4) 0.1170(2) 0.0400(9) Uani 1 1 d . . .
H11 H 0.3243 0.6060 0.1645 0.048 Uiso 1 1 calc R . .
C53 C 0.3202(6) 0.7234(3) 0.0862(2) 0.0396(9) Uani 1 1 d . . .
H12 H 0.3594 0.7902 0.1076 0.047 Uiso 1 1 calc R . .

loop_
_atom_site_aniso_label
_atom_site_aniso_U_11
_atom_site_aniso_U_22
_atom_site_aniso_U_33
_atom_site_aniso_U_23
_atom_site_aniso_U_13
_atom_site_aniso_U_12
Ag1 0.0609(2) 0.03400(17) 0.04438(17) 0.00415(15) -0.00141(17) -0.00074(19)
Cl1 0.0599(6) 0.0394(5) 0.0335(5) -0.0006(4) -0.0039(5) -0.0041(6)
O1 0.105(3) 0.069(3) 0.060(2) -0.0249(19) 0.017(2) -0.005(2)
O2 0.114(4) 0.055(2) 0.066(2) -0.0023(19) -0.035(2) 0.010(3)
O3 0.070(2) 0.060(2) 0.076(3) 0.0088(19) 0.016(2) -0.006(2)
O4 0.084(3) 0.068(3) 0.063(2) 0.0255(18) 0.006(2) -0.008(2)
N11 0.053(2) 0.0410(19) 0.0307(17) -0.0005(14) -0.0009(15) 0.0019(18)
N12 0.058(2) 0.043(2) 0.0361(19) 0.0028(15) -0.0060(17) -0.0076(19)
N31 0.0451(19) 0.0356(17) 0.0358(17) 0.0006(13) -0.0035(17) 0.0004(18)
N32 0.057(2) 0.0364(18) 0.0411(17) -0.0003(14) -0.0026(16) 0.0055(19)
N51 0.047(2) 0.0351(18) 0.0313(17) 0.0028(14) -0.0036(15) 0.0004(17)
N52 0.048(2) 0.0332(18) 0.037(2) 0.0025(13) 0.0006(15) 0.0029(18)
C1 0.044(2) 0.042(2) 0.0319(18) 0.0049(15) 0.0037(19) -0.001(2)
C2 0.048(2) 0.037(2) 0.033(2) -0.0032(16) 0.0012(18) -0.003(2)
C3 0.043(2) 0.030(2) 0.035(2) 0.0013(15) 0.0036(16) 0.0023(19)
C4 0.043(2) 0.037(2) 0.0331(18) -0.0025(16) -0.0006(16) -0.0031(19)
C5 0.040(2) 0.038(2) 0.036(2) -0.0001(17) 0.0016(17) 0.001(2)
C6 0.046(2) 0.036(2) 0.0333(19) 0.0035(15) -0.0012(19) -0.002(2)
C11 0.060(3) 0.040(2) 0.040(2) 0.0059(18) -0.005(2) -0.006(3)
C12 0.057(3) 0.051(3) 0.033(2) -0.0020(18) -0.005(2) 0.001(2)
C13 0.052(2) 0.046(2) 0.040(2) 0.001(2) -0.002(2) -0.005(3)
C31 0.048(2) 0.038(2) 0.0347(18) 0.0014(16) -0.0049(19) -0.005(3)
C32 0.057(3) 0.040(2) 0.036(2) 0.0079(18) 0.0007(19) 0.008(2)
C33 0.052(2) 0.045(2) 0.033(2) 0.0044(17) -0.0012(18) 0.004(2)
C51 0.049(2) 0.034(2) 0.0316(19) -0.0022(15) 0.0000(17) -0.0024(19)
C52 0.046(2) 0.040(2) 0.0336(17) -0.0025(18) 0.0000(16) 0.002(2)
C53 0.045(2) 0.036(2) 0.0375(19) -0.0086(17) 0.001(2) -0.004(2)

loop_
_atom_type_symbol
_atom_type_description
_atom_type_scat_dispersion_real
_atom_type_scat_dispersion_imag
_atom_type_scat_source
Ag Ag -0.8971 1.1015 'International Tables Vol C Tables 4.2.6.8 and 6.1.1.4'
Cl Cl 0.1484 0.1585 'International Tables Vol C Tables 4.2.6.8 and 6.1.1.4'
O O 0.0106 0.0060 'International Tables Vol C Tables 4.2.6.8 and 6.1.1.4'
N N 0.0061 0.0033 'International Tables Vol C Tables 4.2.6.8 and 6.1.1.4'
C C 0.0033 0.0016 'International Tables Vol C Tables 4.2.6.8 and 6.1.1.4'
H H 0.0000 0.0000 'International Tables Vol C Tables 4.2.6.8 and 6.1.1.4'

loop_
_geom_angle_atom_site_label_1
_geom_angle_atom_site_label_2
_geom_angle_atom_site_label_3
_geom_angle
_geom_angle_site_symmetry_1
_geom_angle_site_symmetry_3
_geom_angle_publ_flag
N52 Ag1 N12 137.41(14) . . ?
N52 Ag1 N32 124.37(14) . . ?
N12 Ag1 N32 98.15(14) . . ?
O1 Cl1 O4 111.3(3) . . ?
O1 Cl1 O2 109.4(3) . . ?
O4 Cl1 O2 110.3(3) . . ?
O1 Cl1 O3 109.6(3) . . ?
O4 Cl1 O3 109.5(3) . . ?
O2 Cl1 O3 106.5(3) . . ?
C11 N11 C13 106.9(4) . . ?
C11 N11 C1 126.1(4) . . ?
C13 N11 C1 127.0(4) . . ?
C11 N12 C12 105.4(4) . . ?
C11 N12 Ag1 127.6(3) . . ?
C12 N12 Ag1 125.1(3) . . ?
C31 N31 C33 106.1(4) . . ?
C31 N31 C3 127.0(4) . 2_554 ?
C33 N31 C3 126.9(4) . 2_554 ?
C31 N32 C32 106.1(4) . . ?
C31 N32 Ag1 123.9(3) . . ?
C32 N32 Ag1 128.1(3) . . ?
C51 N51 C53 107.5(4) . . ?
C51 N51 C5 127.2(4) . 2_564 ?
C53 N51 C5 125.3(4) . 2_564 ?
C51 N52 C52 106.8(4) . . ?
C51 N52 Ag1 126.3(3) . . ?
C52 N52 Ag1 126.6(3) . . ?
C2 C1 C6 122.5(4) . . ?
C2 C1 N11 118.5(4) . . ?
C6 C1 N11 119.0(4) . . ?
C1 C2 C3 118.3(4) . . ?
C1 C2 H1 120.9 . . ?
C3 C2 H1 120.9 . . ?
C2 C3 C4 121.2(4) . . ?
C2 C3 N31 118.9(4) . 2 ?
C4 C3 N31 119.8(4) . 2 ?
C5 C4 C3 118.2(4) . . ?
C5 C4 H2 120.9 . . ?
C3 C4 H2 120.9 . . ?
C4 C5 C6 122.4(4) . . ?
C4 C5 N51 119.5(4) . 2_565 ?
C6 C5 N51 118.2(4) . 2_565 ?
C1 C6 C5 117.4(4) . . ?
C1 C6 H3 121.3 . . ?
C5 C6 H3 121.3 . . ?
N12 C11 N11 111.2(4) . . ?
N12 C11 H4 124.4 . . ?
N11 C11 H4 124.4 . . ?
C13 C12 N12 110.7(4) . . ?
C13 C12 H5 124.6 . . ?
N12 C12 H5 124.6 . . ?
C12 C13 N11 105.9(4) . . ?
C12 C13 H6 127.1 . . ?
N11 C13 H6 127.1 . . ?
N32 C31 N31 111.3(4) . . ?
N32 C31 H7 124.4 . . ?
N31 C31 H7 124.4 . . ?
C33 C32 N32 110.2(4) . . ?
C33 C32 H8 124.9 . . ?
N32 C32 H8 124.9 . . ?
C32 C33 N31 106.2(4) . . ?
C32 C33 H9 126.9 . . ?
N31 C33 H9 126.9 . . ?
N52 C51 N51 110.7(4) . . ?
N52 C51 H10 124.7 . . ?
N51 C51 H10 124.7 . . ?
C53 C52 N52 109.5(4) . . ?
C53 C52 H11 125.3 . . ?
N52 C52 H11 125.3 . . ?
C52 C53 N51 105.6(4) . . ?
C52 C53 H12 127.2 . . ?
N51 C53 H12 127.2 . . ?

loop_
_geom_bond_atom_site_label_1
_geom_bond_atom_site_label_2
_geom_bond_distance
_geom_bond_site_symmetry_2
_geom_bond_publ_flag
Ag1 N52 2.199(4) . ?
Ag1 N12 2.225(4) . ?
Ag1 N32 2.312(4) . ?
Cl1 O1 1.415(4) . ?
Cl1 O4 1.420(4) . ?
Cl1 O2 1.422(4) . ?
Cl1 O3 1.458(4) . ?
N11 C11 1.356(6) . ?
N11 C13 1.378(6) . ?
N11 C1 1.430(5) . ?
N12 C11 1.316(6) . ?
N12 C12 1.372(6) . ?
N31 C31 1.357(5) . ?
N31 C33 1.406(6) . ?
N31 C3 1.412(5) 2_554 ?
N32 C31 1.317(6) . ?
N32 C32 1.380(6) . ?
N51 C51 1.356(6) . ?
N51 C53 1.393(5) . ?
N51 C5 1.428(5) 2_564 ?
N52 C51 1.321(6) . ?
N52 C52 1.379(6) . ?
C1 C2 1.383(6) . ?
C1 C6 1.388(6) . ?
C2 C3 1.391(6) . ?
C2 H1 0.9500 . ?
C3 C4 1.399(6) . ?
C3 N31 1.412(5) 2 ?
C4 C5 1.380(6) . ?
C4 H2 0.9500 . ?
C5 C6 1.392(6) . ?
C5 N51 1.428(5) 2_565 ?
C6 H3 0.9500 . ?
C11 H4 0.9500 . ?
C12 C13 1.342(6) . ?
C12 H5 0.9500 . ?
C13 H6 0.9500 . ?
C31 H7 0.9500 . ?
C32 C33 1.337(7) . ?
C32 H8 0.9500 . ?
C33 H9 0.9500 . ?
C51 H10 0.9500 . ?
C52 C53 1.369(6) . ?
C52 H11 0.9500 . ?
C53 H12 0.9500 . ?

loop_
_geom_torsion_atom_site_label_1
_geom_torsion_atom_site_label_2
_geom_torsion_atom_site_label_3
_geom_torsion_atom_site_label_4
_geom_torsion
_geom_torsion_site_symmetry_1
_geom_torsion_site_symmetry_2
_geom_torsion_site_symmetry_3
_geom_torsion_site_symmetry_4
_geom_torsion_publ_flag
N52 Ag1 N12 C11 -38.8(5) . . . . ?
N32 Ag1 N12 C11 144.3(4) . . . . ?
N52 Ag1 N12 C12 159.6(3) . . . . ?
N32 Ag1 N12 C12 -17.3(4) . . . . ?
N52 Ag1 N32 C31 138.7(4) . . . . ?
N12 Ag1 N32 C31 -43.8(4) . . . . ?
N52 Ag1 N32 C32 -23.5(5) . . . . ?
N12 Ag1 N32 C32 154.0(4) . . . . ?
N12 Ag1 N52 C51 -156.5(3) . . . . ?
N32 Ag1 N52 C51 19.8(4) . . . . ?
N12 Ag1 N52 C52 16.1(5) . . . . ?
N32 Ag1 N52 C52 -167.6(3) . . . . ?
C11 N11 C1 C2 -137.2(5) . . . . ?
C13 N11 C1 C2 40.0(7) . . . . ?
C11 N11 C1 C6 43.5(7) . . . . ?
C13 N11 C1 C6 -139.2(5) . . . . ?
C6 C1 C2 C3 -0.5(7) . . . . ?
N11 C1 C2 C3 -179.7(4) . . . . ?
C1 C2 C3 C4 -0.6(7) . . . . ?
C1 C2 C3 N31 -178.7(4) . . . 2 ?
C2 C3 C4 C5 1.8(7) . . . . ?
N31 C3 C4 C5 179.9(4) 2 . . . ?
C3 C4 C5 C6 -2.0(7) . . . . ?
C3 C4 C5 N51 178.6(4) . . . 2_565 ?
C2 C1 C6 C5 0.3(7) . . . . ?
N11 C1 C6 C5 179.6(4) . . . . ?
C4 C5 C6 C1 0.9(7) . . . . ?
N51 C5 C6 C1 -179.7(4) 2_565 . . . ?
C12 N12 C11 N11 -0.1(6) . . . . ?
Ag1 N12 C11 N11 -164.5(3) . . . . ?
C13 N11 C11 N12 0.1(6) . . . . ?
C1 N11 C11 N12 177.7(4) . . . . ?
C11 N12 C12 C13 0.1(6) . . . . ?
Ag1 N12 C12 C13 165.0(3) . . . . ?
N12 C12 C13 N11 0.0(6) . . . . ?
C11 N11 C13 C12 0.0(6) . . . . ?
C1 N11 C13 C12 -177.7(4) . . . . ?
C32 N32 C31 N31 0.8(6) . . . . ?
Ag1 N32 C31 N31 -164.7(3) . . . . ?
C33 N31 C31 N32 -0.9(5) . . . . ?
C3 N31 C31 N32 177.1(4) 2_554 . . . ?
C31 N32 C32 C33 -0.3(6) . . . . ?
Ag1 N32 C32 C33 164.4(3) . . . . ?
N32 C32 C33 N31 -0.3(6) . . . . ?
C31 N31 C33 C32 0.7(5) . . . . ?
C3 N31 C33 C32 -177.3(4) 2_554 . . . ?
C52 N52 C51 N51 0.2(5) . . . . ?
Ag1 N52 C51 N51 174.0(3) . . . . ?
C53 N51 C51 N52 -0.3(5) . . . . ?
C5 N51 C51 N52 179.2(4) 2_564 . . . ?
C51 N52 C52 C53 0.0(5) . . . . ?
Ag1 N52 C52 C53 -173.8(3) . . . . ?
N52 C52 C53 N51 -0.1(5) . . . . ?
C51 N51 C53 C52 0.3(5) . . . . ?
C5 N51 C53 C52 -179.2(4) 2_564 . . . ?
